data_7000130
loop_
_publ_author_name
'Kuo, Ching-Kuo'
'Chang, Jung-Che'
'Yeh, Chen-Yu'
'Lee, Gene-Hsiang'
'Wang, Chih-Chieh'
'Peng, Shie-Ming'

_publ_section_title
;
 Synthesis, structures, magnetism and electrochemical properties of
 triruthenium-acetylide complexes.
;
_journal_issue 22
_journal_name_full 'Dalton transactions (Cambridge, England : 2003)'
_journal_page_first 3696
_journal_page_last 3701
_journal_paper_doi 10.1039/b506267e
_journal_year 2005
_chemical_formula_sum 'C62 H58 B Cl8 F4 N12 O4 Ru3'
_chemical_formula_weight 1708.82
_chemical_name_common (Ru3(CCPhOCH3)2)(BF4)
_chemical_name_systematic
;
?
;
_space_group_IT_number 43
_symmetry_cell_setting orthorhombic
_symmetry_space_group_name_Hall 'F 2 -2d'
_symmetry_space_group_name_H-M 'F d d 2'
_atom_sites_solution_hydrogens geom
_atom_sites_solution_primary direct
_atom_sites_solution_secondary difmap
_audit_creation_method SHELXL-97
_cell_angle_alpha 90.00
_cell_angle_beta 90.00
_cell_angle_gamma 90.00
_cell_formula_units_Z 8
_cell_length_a 24.3107(5)
_cell_length_b 24.5552(5)
_cell_length_c 23.5200(4)
_cell_measurement_reflns_used all
_cell_measurement_temperature 150(1)
_cell_measurement_theta_max 27.50
_cell_measurement_theta_min 1.46
_cell_volume 14040.4(5)
_computing_cell_refinement DENZO-SMN
_computing_data_collection 'NONIUS COLLECT'
_computing_data_reduction DENZO-SMN
_computing_molecular_graphics SHELXTL
_computing_publication_material SHELXTL
_computing_structure_refinement 'SHELXL-97 (Sheldrick, 1997)'
_computing_structure_solution 'SHELXS-97 (Sheldrick, 1990)'
_diffrn_ambient_temperature 150(1)
_diffrn_measured_fraction_theta_full 0.992
_diffrn_measured_fraction_theta_max 0.992
_diffrn_measurement_device_type 'NONIUS KappaCCD'
_diffrn_measurement_method '\w scans'
_diffrn_radiation_monochromator graphite
_diffrn_radiation_source 'fine-focus sealed tube'
_diffrn_radiation_type MoK\a
_diffrn_radiation_wavelength 0.71073
_diffrn_reflns_av_R_equivalents 0.0435
_diffrn_reflns_av_sigmaI/netI 0.0467
_diffrn_reflns_limit_h_max 31
_diffrn_reflns_limit_h_min -31
_diffrn_reflns_limit_k_max 31
_diffrn_reflns_limit_k_min -29
_diffrn_reflns_limit_l_max 30
_diffrn_reflns_limit_l_min -27
_diffrn_reflns_number 24086
_diffrn_reflns_theta_full 27.50
_diffrn_reflns_theta_max 27.50
_diffrn_reflns_theta_min 1.46
_exptl_absorpt_coefficient_mu 1.007
_exptl_absorpt_correction_T_max 0.869
_exptl_absorpt_correction_T_min 0.703
_exptl_absorpt_correction_type multi-scan
_exptl_crystal_colour 'dark brown'
_exptl_crystal_density_diffrn 1.617
_exptl_crystal_density_method 'not measured'
_exptl_crystal_description block
_exptl_crystal_F_000 6840
_exptl_crystal_size_max 0.25
_exptl_crystal_size_mid 0.25
_exptl_crystal_size_min 0.20
_refine_diff_density_max 1.310
_refine_diff_density_min -1.111
_refine_diff_density_rms 0.262
_refine_ls_abs_structure_details 'Flack H D (1983), Acta Cryst. A39, 876-881'
_refine_ls_abs_structure_Flack 0.00(5)
_refine_ls_extinction_coef 0.00066(5)
_refine_ls_extinction_expression Fc^*^=kFc[1+0.001xFc^2^\l^3^/sin(2\q)]^-1/4^
_refine_ls_extinction_method SHELXL
_refine_ls_goodness_of_fit_ref 1.079
_refine_ls_hydrogen_treatment mixed
_refine_ls_matrix_type full
_refine_ls_number_parameters 427
_refine_ls_number_reflns 7497
_refine_ls_number_restraints 1
_refine_ls_restrained_S_all 1.079
_refine_ls_R_factor_all 0.0757
_refine_ls_R_factor_gt 0.0592
_refine_ls_shift/su_max 0.005
_refine_ls_shift/su_mean 0.000
_refine_ls_structure_factor_coef Fsqd
_refine_ls_weighting_details 'calc w=1/[\s^2^(Fo^2^)+(0.1152P)^2^+44.9097P] where P=(Fo^2^+2Fc^2^)/3'
_refine_ls_weighting_scheme calc
_refine_ls_wR_factor_gt 0.1582
_refine_ls_wR_factor_ref 0.1725
_reflns_number_gt 6311
_reflns_number_total 7497
_reflns_threshold_expression >2sigma(I)
_cod_data_source_file b506267e.txt
_cod_data_source_block ic10266
_cod_depositor_comments
;
The following automatic conversions were performed:
'_symmetry_cell_setting' value 'Orthorhombic' changed to 'orthorhombic'
according to '/home/saulius/struct/CIF-dictionaries/cif_core.dic'
dictionary named 'cif_core.dic' version 2.4.1 from 2010-06-29.

Automatic conversion script
Id: cif_fix_enum 1527 2010-12-29 10:47:43Z saulius 
;
_cod_original_sg_symbol_H-M Fdd2
_cod_database_code 7000130

loop_
_symmetry_equiv_pos_as_xyz
'x, y, z'
'-x, -y, z'
'x+1/4, -y+1/4, z+1/4'
'-x+1/4, y+1/4, z+1/4'
'x, y+1/2, z+1/2'
'-x, -y+1/2, z+1/2'
'x+1/4, -y+3/4, z+3/4'
'-x+1/4, y+3/4, z+3/4'
'x+1/2, y, z+1/2'
'-x+1/2, -y, z+1/2'
'x+3/4, -y+1/4, z+3/4'
'-x+3/4, y+1/4, z+3/4'
'x+1/2, y+1/2, z'
'-x+1/2, -y+1/2, z'
'x+3/4, -y+3/4, z+1/4'
'-x+3/4, y+3/4, z+1/4'

loop_
_atom_site_label
_atom_site_type_symbol
_atom_site_fract_x
_atom_site_fract_y
_atom_site_fract_z
_atom_site_U_iso_or_equiv
_atom_site_adp_type
_atom_site_occupancy
_atom_site_symmetry_multiplicity
_atom_site_calc_flag
_atom_site_refinement_flags
_atom_site_disorder_assembly
_atom_site_disorder_group
Ru1 Ru 1.160604(19) -0.212831(18) -0.040022(19) 0.03253(17) Uani 1 1 d . . .
Ru2 Ru 1.2500 -0.2500 -0.03980(3) 0.03037(19) Uani 1 2 d S . .
N1 N 1.1336(2) -0.2901(2) -0.0096(3) 0.0363(12) Uani 1 1 d . . .
N2 N 1.2179(2) -0.3261(2) -0.0374(3) 0.0353(10) Uani 1 1 d . . .
N3 N 1.3031(2) -0.3606(2) -0.0674(3) 0.0373(13) Uani 1 1 d . . .
N4 N 1.1758(2) -0.1895(2) 0.0447(2) 0.0340(12) Uani 1 1 d . . .
N5 N 1.2500 -0.2500 0.0451(3) 0.0326(18) Uani 1 2 d S . .
N6 N 1.1546(2) -0.2376(2) -0.1251(3) 0.0366(13) Uani 1 1 d . . .
N7 N 1.2500 -0.2500 -0.1266(4) 0.037(2) Uani 1 2 d S . .
O1 O 0.8156(3) -0.1046(4) -0.0402(7) 0.130(4) Uani 1 1 d . . .
C1 C 1.0842(3) -0.2950(3) 0.0168(3) 0.0438(17) Uani 1 1 d . . .
H1A H 1.0594 -0.2651 0.0159 0.053 Uiso 1 1 calc R . .
C2 C 1.0690(3) -0.3409(3) 0.0442(3) 0.0478(18) Uani 1 1 d . . .
H2A H 1.0333 -0.3435 0.0605 0.057 Uiso 1 1 calc R . .
C3 C 1.1051(3) -0.3839(3) 0.0486(4) 0.0457(18) Uani 1 1 d . . .
H3A H 1.0954 -0.4155 0.0696 0.055 Uiso 1 1 calc R . .
C4 C 1.1559(3) -0.3804(3) 0.0219(3) 0.0412(16) Uani 1 1 d . . .
H4A H 1.1817 -0.4093 0.0245 0.049 Uiso 1 1 calc R . .
C5 C 1.1683(3) -0.3327(3) -0.0093(3) 0.0347(15) Uani 1 1 d . . .
C6 C 1.2480(3) -0.3694(3) -0.0596(3) 0.0362(15) Uani 1 1 d . . .
C7 C 1.2253(3) -0.4186(3) -0.0778(3) 0.0422(16) Uani 1 1 d . . .
H7A H 1.1872 -0.4250 -0.0718 0.051 Uiso 1 1 calc R . .
C8 C 1.2564(3) -0.4582(3) -0.1042(4) 0.051(2) Uani 1 1 d . . .
H8A H 1.2403 -0.4913 -0.1170 0.061 Uiso 1 1 calc R . .
C9 C 1.3109(4) -0.4479(4) -0.1111(4) 0.055(2) Uani 1 1 d . . .
H9A H 1.3340 -0.4750 -0.1273 0.066 Uiso 1 1 calc R . .
C10 C 1.3334(3) -0.3983(3) -0.0947(3) 0.0411(16) Uani 1 1 d . . .
H10A H 1.3709 -0.3908 -0.1031 0.049 Uiso 1 1 calc R . .
C11 C 1.1453(3) -0.1508(3) 0.0694(3) 0.0442(17) Uani 1 1 d . . .
H11A H 1.1145 -0.1369 0.0492 0.053 Uiso 1 1 calc R . .
C12 C 1.1567(4) -0.1301(3) 0.1232(4) 0.053(2) Uani 1 1 d . . .
H12A H 1.1341 -0.1027 0.1395 0.064 Uiso 1 1 calc R . .
C13 C 1.2006(4) -0.1499(4) 0.1518(3) 0.0521(19) Uani 1 1 d . . .
H13A H 1.2099 -0.1354 0.1880 0.062 Uiso 1 1 calc R . .
C14 C 1.2329(3) -0.1920(3) 0.1279(3) 0.0464(18) Uani 1 1 d . . .
H14A H 1.2630 -0.2070 0.1483 0.056 Uiso 1 1 calc R . .
C15 C 1.2194(3) -0.2112(3) 0.0739(3) 0.0367(15) Uani 1 1 d . . .
C16 C 1.1050(3) -0.2404(3) -0.1523(4) 0.0463(18) Uani 1 1 d . . .
H16A H 1.0729 -0.2298 -0.1319 0.056 Uiso 1 1 calc R . .
C17 C 1.0991(4) -0.2574(3) -0.2069(4) 0.0509(19) Uani 1 1 d . . .
H17A H 1.0643 -0.2562 -0.2252 0.061 Uiso 1 1 calc R . .
C18 C 1.1446(4) -0.2763(3) -0.2346(4) 0.0513(19) Uani 1 1 d . . .
H18A H 1.1407 -0.2903 -0.2720 0.062 Uiso 1 1 calc R . .
C19 C 1.1953(3) -0.2756(3) -0.2103(3) 0.0408(16) Uani 1 1 d . . .
H19A H 1.2265 -0.2893 -0.2299 0.049 Uiso 1 1 calc R . .
C20 C 1.2004(3) -0.2538(3) -0.1547(3) 0.0369(15) Uani 1 1 d . . .
C21 C 1.0837(3) -0.1798(3) -0.0409(4) 0.0394(14) Uani 1 1 d . . .
C22 C 1.0386(3) -0.1620(3) -0.0414(4) 0.0432(15) Uani 1 1 d . . .
C23 C 0.9820(3) -0.1455(3) -0.0437(4) 0.0441(16) Uani 1 1 d . . .
C24 C 0.9540(7) -0.1389(11) -0.0911(7) 0.171(11) Uani 1 1 d . . .
H24A H 0.9726 -0.1383 -0.1267 0.205 Uiso 1 1 calc R . .
C25 C 0.8931(6) -0.1325(7) -0.0889(6) 0.107(5) Uani 1 1 d . . .
H25A H 0.8717 -0.1382 -0.1222 0.129 Uiso 1 1 calc R . .
C26 C 0.8699(4) -0.1193(4) -0.0429(6) 0.077(3) Uani 1 1 d . . .
C27 C 0.8991(4) -0.1213(5) 0.0093(6) 0.073(3) Uani 1 1 d . . .
H27A H 0.8817 -0.1128 0.0443 0.088 Uiso 1 1 calc R . .
C28 C 0.9537(4) -0.1362(4) 0.0070(5) 0.074(3) Uani 1 1 d . . .
H28A H 0.9731 -0.1403 0.0418 0.089 Uiso 1 1 calc R . .
C29 C 0.7838(6) -0.1105(6) -0.0830(8) 0.126(7) Uani 1 1 d . . .
H29A H 0.7469 -0.0973 -0.0733 0.189 Uiso 1 1 calc R . .
H29B H 0.7819 -0.1491 -0.0933 0.189 Uiso 1 1 calc R . .
H29C H 0.7982 -0.0895 -0.1152 0.189 Uiso 1 1 calc R . .
B1 B 0.5000 0.0000 0.0800(10) 0.078(5) Uani 1 2 d S . .
F1 F 0.5472(3) 0.0041(4) 0.1089(4) 0.121(3) Uani 1 1 d . . .
F2 F 0.4969(4) 0.0437(4) 0.0436(6) 0.163(5) Uani 1 1 d . . .
C30 C 0.6205(7) -0.0345(7) -0.0202(8) 0.137(8) Uani 1 1 d . . .
H30A H 0.5958 -0.0642 -0.0076 0.164 Uiso 1 1 calc R . .
H30B H 0.5993 -0.0002 -0.0165 0.164 Uiso 1 1 calc R . .
Cl1 Cl 0.63052(11) -0.04314(14) -0.08426(15) 0.0860(9) Uani 1 1 d . . .
Cl2 Cl 0.6746(2) -0.03102(16) 0.03013(18) 0.1143(14) Uani 1 1 d . . .
C31 C 0.6492(8) 0.0294(7) 0.1975(7) 0.115(5) Uani 1 1 d . . .
H31A H 0.6479 -0.0108 0.1997 0.138 Uiso 1 1 calc R . .
H31B H 0.6157 0.0421 0.1774 0.138 Uiso 1 1 calc R . .
Cl3 Cl 0.7047(3) 0.0488(2) 0.1619(3) 0.158(2) Uani 1 1 d . . .
Cl4 Cl 0.6510(6) 0.0569(3) 0.2657(4) 0.252(5) Uani 1 1 d . . .
O2 O 1.0368(5) -0.0400(7) -0.1542(11) 0.221(11) Uani 1 1 d . . .
H2 H 1.0468 -0.0060 -0.1574 0.332 Uiso 1 1 d . . .
H2' H 1.0508 -0.0408 -0.1236 0.332 Uiso 1 1 d . . .

loop_
_atom_site_aniso_label
_atom_site_aniso_U_11
_atom_site_aniso_U_22
_atom_site_aniso_U_33
_atom_site_aniso_U_23
_atom_site_aniso_U_13
_atom_site_aniso_U_12
Ru1 0.0316(3) 0.0286(3) 0.0374(3) -0.0003(2) 0.0008(2) 0.00162(19)
Ru2 0.0312(3) 0.0259(3) 0.0340(3) 0.000 0.000 0.0011(2)
N1 0.035(3) 0.036(3) 0.037(3) -0.002(2) 0.000(2) 0.000(2)
N2 0.037(3) 0.029(2) 0.039(3) 0.002(3) -0.002(3) -0.002(2)
N3 0.040(3) 0.030(3) 0.042(3) 0.005(2) -0.007(2) 0.006(2)
N4 0.036(3) 0.029(3) 0.037(3) -0.005(2) 0.010(2) -0.002(2)
N5 0.026(4) 0.042(5) 0.030(4) 0.000 0.000 0.003(3)
N6 0.036(3) 0.031(3) 0.043(3) 0.004(2) -0.003(2) -0.004(2)
N7 0.044(5) 0.033(4) 0.033(4) 0.000 0.000 -0.005(4)
O1 0.064(4) 0.110(7) 0.216(11) -0.082(8) -0.046(7) 0.037(4)
C1 0.039(4) 0.043(4) 0.049(4) -0.008(3) 0.002(3) -0.012(3)
C2 0.044(4) 0.052(4) 0.048(4) -0.004(3) 0.011(3) -0.011(4)
C3 0.048(4) 0.043(4) 0.046(4) 0.004(3) -0.004(3) -0.013(4)
C4 0.048(4) 0.031(4) 0.045(4) 0.004(3) -0.008(3) -0.009(3)
C5 0.034(3) 0.033(3) 0.037(4) -0.005(3) -0.011(3) -0.004(3)
C6 0.041(4) 0.031(3) 0.036(3) 0.002(3) -0.006(3) 0.001(3)
C7 0.044(4) 0.033(4) 0.050(4) -0.007(3) -0.013(3) 0.002(3)
C8 0.051(5) 0.025(4) 0.077(6) -0.014(3) -0.015(4) 0.012(3)
C9 0.058(5) 0.045(4) 0.061(5) -0.016(4) -0.006(4) 0.010(4)
C10 0.041(4) 0.037(4) 0.046(4) -0.001(3) -0.008(3) 0.006(3)
C11 0.046(4) 0.034(4) 0.052(4) -0.001(3) 0.013(3) 0.001(3)
C12 0.058(5) 0.047(5) 0.053(5) -0.013(4) 0.020(4) -0.001(4)
C13 0.052(5) 0.067(5) 0.037(4) -0.013(4) 0.010(3) -0.012(4)
C14 0.036(4) 0.061(5) 0.042(4) -0.014(3) 0.001(3) -0.011(3)
C15 0.037(4) 0.038(4) 0.035(4) 0.000(3) 0.004(3) -0.002(3)
C16 0.041(4) 0.044(4) 0.054(4) 0.001(3) -0.012(3) 0.001(3)
C17 0.048(4) 0.056(5) 0.049(5) -0.014(4) -0.014(4) 0.000(4)
C18 0.062(5) 0.052(5) 0.040(4) -0.005(3) -0.006(4) -0.012(4)
C19 0.053(4) 0.031(3) 0.038(4) -0.006(3) -0.003(3) -0.001(3)
C20 0.042(4) 0.028(3) 0.040(4) 0.001(3) -0.003(3) 0.000(3)
C21 0.039(3) 0.043(3) 0.036(3) -0.001(4) -0.001(4) 0.002(3)
C22 0.046(4) 0.033(3) 0.050(4) -0.008(4) -0.004(4) 0.002(3)
C23 0.038(3) 0.038(3) 0.057(4) -0.008(4) -0.010(4) 0.006(3)
C24 0.112(12) 0.33(3) 0.074(9) -0.041(13) -0.030(8) 0.135(17)
C25 0.092(9) 0.142(13) 0.087(9) -0.030(9) -0.035(8) 0.048(9)
C26 0.046(5) 0.081(6) 0.105(8) -0.033(7) -0.007(6) -0.002(4)
C27 0.053(6) 0.080(7) 0.087(8) -0.007(6) 0.014(5) -0.005(5)
C28 0.051(5) 0.082(7) 0.090(8) 0.039(6) -0.004(5) 0.017(5)
C29 0.080(8) 0.103(10) 0.196(18) -0.031(10) -0.080(11) 0.025(8)
B1 0.066(11) 0.064(11) 0.104(14) 0.000 0.000 -0.014(8)
F1 0.087(5) 0.147(7) 0.129(7) 0.052(6) -0.037(4) -0.061(5)
F2 0.092(6) 0.116(7) 0.281(14) 0.080(8) -0.086(8) -0.046(5)
C30 0.127(13) 0.129(12) 0.155(16) 0.074(11) -0.076(12) -0.076(10)
Cl1 0.0548(15) 0.112(2) 0.091(2) -0.0183(17) -0.0011(13) 0.0014(14)
Cl2 0.149(4) 0.090(2) 0.104(3) 0.0176(19) -0.031(3) -0.014(2)
C31 0.131(12) 0.108(11) 0.105(11) -0.008(9) -0.008(9) -0.038(9)
Cl3 0.160(5) 0.144(4) 0.171(5) 0.065(3) -0.058(4) -0.068(4)
Cl4 0.432(17) 0.181(6) 0.143(5) -0.027(5) -0.009(7) -0.064(8)
O2 0.084(8) 0.187(13) 0.39(3) 0.152(16) -0.047(12) 0.014(8)

loop_
_atom_type_symbol
_atom_type_description
_atom_type_scat_dispersion_real
_atom_type_scat_dispersion_imag
_atom_type_scat_source
C C 0.0033 0.0016 'International Tables Vol C Tables 4.2.6.8 and 6.1.1.4'
H H 0.0000 0.0000 'International Tables Vol C Tables 4.2.6.8 and 6.1.1.4'
N N 0.0061 0.0033 'International Tables Vol C Tables 4.2.6.8 and 6.1.1.4'
O O 0.0106 0.0060 'International Tables Vol C Tables 4.2.6.8 and 6.1.1.4'
Ru Ru -1.2594 0.8363 'International Tables Vol C Tables 4.2.6.8 and 6.1.1.4'
Cl Cl 0.1484 0.1585 'International Tables Vol C Tables 4.2.6.8 and 6.1.1.4'
B B 0.0013 0.0007 'International Tables Vol C Tables 4.2.6.8 and 6.1.1.4'
F F 0.0171 0.0103 'International Tables Vol C Tables 4.2.6.8 and 6.1.1.4'

loop_
_geom_angle_atom_site_label_1
_geom_angle_atom_site_label_2
_geom_angle_atom_site_label_3
_geom_angle
_geom_angle_site_symmetry_1
_geom_angle_site_symmetry_3
_geom_angle_publ_flag
C21 Ru1 N6 92.4(3) . . ?
C21 Ru1 N4 93.6(3) . . ?
N6 Ru1 N4 173.8(2) . . ?
C21 Ru1 N3 92.3(3) . 14_745 ?
N6 Ru1 N3 89.2(2) . 14_745 ?
N4 Ru1 N3 89.0(2) . 14_745 ?
C21 Ru1 N1 94.3(3) . . ?
N6 Ru1 N1 92.3(2) . . ?
N4 Ru1 N1 88.7(2) . . ?
N3 Ru1 N1 173.1(2) 14_745 . ?
C21 Ru1 Ru2 179.2(2) . . ?
N6 Ru1 Ru2 87.35(16) . . ?
N4 Ru1 Ru2 86.65(16) . . ?
N3 Ru1 Ru2 86.92(16) 14_745 . ?
N1 Ru1 Ru2 86.47(16) . . ?
N5 Ru2 N2 88.4(2) . . ?
N5 Ru2 N2 88.4(2) . 14_745 ?
N2 Ru2 N2 176.8(4) . 14_745 ?
N5 Ru2 N7 180.000(1) . . ?
N2 Ru2 N7 91.6(2) . . ?
N2 Ru2 N7 91.6(2) 14_745 . ?
N5 Ru2 Ru1 90.12(2) . . ?
N2 Ru2 Ru1 90.15(14) . . ?
N2 Ru2 Ru1 89.86(14) 14_745 . ?
N7 Ru2 Ru1 89.88(2) . . ?
N5 Ru2 Ru1 90.12(2) . 14_745 ?
N2 Ru2 Ru1 89.86(14) . 14_745 ?
N2 Ru2 Ru1 90.15(14) 14_745 14_745 ?
N7 Ru2 Ru1 89.88(2) . 14_745 ?
Ru1 Ru2 Ru1 179.75(4) . 14_745 ?
C5 N1 C1 118.9(6) . . ?
C5 N1 Ru1 120.2(5) . . ?
C1 N1 Ru1 120.4(5) . . ?
C5 N2 C6 123.2(5) . . ?
C5 N2 Ru2 117.2(4) . . ?
C6 N2 Ru2 119.4(4) . . ?
C10 N3 C6 119.4(6) . . ?
C10 N3 Ru1 120.4(5) . 14_745 ?
C6 N3 Ru1 120.2(5) . 14_745 ?
C11 N4 C15 119.2(6) . . ?
C11 N4 Ru1 120.4(5) . . ?
C15 N4 Ru1 120.3(4) . . ?
C15 N5 C15 121.4(8) . 14_745 ?
C15 N5 Ru2 119.3(4) . . ?
C15 N5 Ru2 119.3(4) 14_745 . ?
C16 N6 C20 117.7(6) . . ?
C16 N6 Ru1 121.5(5) . . ?
C20 N6 Ru1 120.8(5) . . ?
C20 N7 C20 122.8(9) . 14_745 ?
C20 N7 Ru2 118.6(4) . . ?
C20 N7 Ru2 118.6(4) 14_745 . ?
C29 O1 C26 121.1(14) . . ?
C2 C1 N1 122.4(7) . . ?
C1 C2 C3 120.1(7) . . ?
C2 C3 C4 119.0(7) . . ?
C3 C4 C5 118.4(7) . . ?
N1 C5 N2 116.9(6) . . ?
N1 C5 C4 121.0(7) . . ?
N2 C5 C4 122.0(6) . . ?
N3 C6 N2 116.4(6) . . ?
N3 C6 C7 118.8(6) . . ?
N2 C6 C7 124.6(6) . . ?
C8 C7 C6 122.1(8) . . ?
C9 C8 C7 117.2(7) . . ?
C8 C9 C10 120.9(7) . . ?
N3 C10 C9 121.4(7) . . ?
N4 C11 C12 123.0(8) . . ?
C13 C12 C11 118.5(8) . . ?
C12 C13 C14 120.3(8) . . ?
C15 C14 C13 118.6(8) . . ?
N4 C15 N5 115.9(6) . . ?
N4 C15 C14 120.5(7) . . ?
N5 C15 C14 123.5(7) . . ?
C17 C16 N6 123.4(8) . . ?
C16 C17 C18 118.1(8) . . ?
C19 C18 C17 121.9(8) . . ?
C18 C19 C20 118.1(7) . . ?
N6 C20 N7 116.6(6) . . ?
N6 C20 C19 120.4(7) . . ?
N7 C20 C19 122.9(7) . . ?
C22 C21 Ru1 178.3(6) . . ?
C21 C22 C23 174.4(7) . . ?
C24 C23 C28 116.7(9) . . ?
C24 C23 C22 124.1(10) . . ?
C28 C23 C22 119.2(8) . . ?
C23 C24 C25 119.8(14) . . ?
C26 C25 C24 120.0(12) . . ?
C25 C26 O1 122.5(13) . . ?
C25 C26 C27 120.6(9) . . ?
O1 C26 C27 116.8(12) . . ?
C28 C27 C26 117.3(11) . . ?
C27 C28 C23 123.5(11) . . ?
F1 B1 F1 118.9(19) 2_655 . ?
F1 B1 F2 109.1(8) 2_655 . ?
F1 B1 F2 107.8(5) . . ?
F1 B1 F2 107.8(5) 2_655 2_655 ?
F1 B1 F2 109.1(8) . 2_655 ?
F2 B1 F2 103(2) . 2_655 ?
Cl1 C30 Cl2 122.8(13) . . ?
Cl3 C31 Cl4 109.4(10) . . ?

loop_
_geom_bond_atom_site_label_1
_geom_bond_atom_site_label_2
_geom_bond_distance
_geom_bond_site_symmetry_2
_geom_bond_publ_flag
Ru1 C21 2.038(6) . ?
Ru1 N6 2.097(6) . ?
Ru1 N4 2.107(6) . ?
Ru1 N3 2.108(6) 14_745 ?
Ru1 N1 2.131(6) . ?
Ru1 Ru2 2.3572(5) . ?
Ru2 N5 1.996(8) . ?
Ru2 N2 2.026(5) . ?
Ru2 N2 2.026(5) 14_745 ?
Ru2 N7 2.042(8) . ?
Ru2 Ru1 2.3572(5) 14_745 ?
N1 C5 1.344(9) . ?
N1 C1 1.357(9) . ?
N2 C5 1.386(9) . ?
N2 C6 1.391(9) . ?
N3 C10 1.346(9) . ?
N3 C6 1.369(9) . ?
N3 Ru1 2.108(6) 14_745 ?
N4 C11 1.337(9) . ?
N4 C15 1.370(9) . ?
N5 C15 1.387(8) . ?
N5 C15 1.387(8) 14_745 ?
N6 C16 1.367(10) . ?
N6 C20 1.371(10) . ?
N7 C20 1.378(8) . ?
N7 C20 1.378(8) 14_745 ?
O1 C29 1.278(17) . ?
O1 C26 1.369(12) . ?
C1 C2 1.350(12) . ?
C2 C3 1.377(12) . ?
C3 C4 1.388(11) . ?
C4 C5 1.414(10) . ?
C6 C7 1.397(10) . ?
C7 C8 1.380(11) . ?
C8 C9 1.360(13) . ?
C9 C10 1.390(12) . ?
C11 C12 1.393(12) . ?
C12 C13 1.352(14) . ?
C13 C14 1.414(12) . ?
C14 C15 1.394(10) . ?
C16 C17 1.358(12) . ?
C17 C18 1.365(13) . ?
C18 C19 1.360(12) . ?
C19 C20 1.419(10) . ?
C21 C22 1.180(9) . ?
C22 C23 1.436(10) . ?
C23 C24 1.317(17) . ?
C23 C28 1.396(15) . ?
C24 C25 1.49(2) . ?
C25 C26 1.263(18) . ?
C26 C27 1.418(18) . ?
C27 C28 1.376(15) . ?
B1 F1 1.337(13) 2_655 ?
B1 F1 1.337(13) . ?
B1 F2 1.375(16) . ?
B1 F2 1.375(16) 2_655 ?
C30 Cl1 1.54(2) . ?
C30 Cl2 1.772(14) . ?
C31 Cl3 1.658(18) . ?
C31 Cl4 1.741(17) . ?
